data_2229806
loop_
_publ_author_name
'Gangadharan, Rajeswari'
'SethuSankar, K.'
'Murugan, Gandhi'
'Bakthadoss, Manickam'

_publ_section_title
;
 1-Methyl-3-(naphthalen-1-yl)-3,3a,4,9b-tetrahydro-1<i>H</i>-chromeno[4,3-<i>c</i>]isoxazole-3a-carbonitrile
;
_journal_coeditor_code PV2398
_journal_issue 4
_journal_name_full 'Acta Crystallographica Section E'
_journal_page_first o942
_journal_paper_doi 10.1107/S1600536811009731
_journal_volume 67
_journal_year 2011
_chemical_formula_iupac 'C22 H18 N2 O2'
_chemical_formula_moiety 'C22 H18 N2 O2'
_chemical_formula_sum 'C22 H18 N2 O2'
_chemical_formula_weight 342.38
_chemical_name_systematic
;
1-Methyl-3-(naphthalen-1-yl)-3,3a,4,9b-tetrahydro-1<i>H</i>-
chromeno[4,3-<i>c</i>]isoxazole-3a-carbonitrile
;
_space_group_IT_number 14
_symmetry_cell_setting monoclinic
_symmetry_space_group_name_Hall '-P 2ybc'
_symmetry_space_group_name_H-M 'P 1 21/c 1'
_atom_sites_solution_hydrogens geom
_atom_sites_solution_primary direct
_atom_sites_solution_secondary difmap
_audit_creation_method SHELXL-97
_cell_angle_alpha 90.00
_cell_angle_beta 93.64(3)
_cell_angle_gamma 90.00
_cell_formula_units_Z 4
_cell_length_a 10.622(6)
_cell_length_b 12.969(7)
_cell_length_c 12.423(7)
_cell_measurement_reflns_used 4684
_cell_measurement_temperature 293(2)
_cell_measurement_theta_max 25.00
_cell_measurement_theta_min 0.998
_cell_volume 1707.9(16)
_computing_cell_refinement 'SAINT (Bruker, 2004)'
_computing_data_collection 'APEX2 (Bruker, 2004)'
_computing_data_reduction 'SAINT (Bruker, 2004)'
_computing_molecular_graphics 'ORTEP-3 (Farrugia, 1997)'
_computing_publication_material 'SHELXL97 (Sheldrick, 2008) and PLATON (Spek, 2009)'
_computing_structure_refinement 'SHELXL97 (Sheldrick, 2008)'
_computing_structure_solution 'SHELXS97 (Sheldrick, 2008)'
_diffrn_ambient_temperature 293(2)
_diffrn_measured_fraction_theta_full 0.998
_diffrn_measured_fraction_theta_max 0.975
_diffrn_measurement_device_type 'Bruker APEXII CCD area-detector'
_diffrn_measurement_method '\w and \f'
_diffrn_radiation_monochromator graphite
_diffrn_radiation_source 'fine-focus sealed tube'
_diffrn_radiation_type MoK\a
_diffrn_radiation_wavelength 0.71073
_diffrn_reflns_av_R_equivalents 0.0540
_diffrn_reflns_av_sigmaI/netI 0.0516
_diffrn_reflns_limit_h_max 14
_diffrn_reflns_limit_h_min -13
_diffrn_reflns_limit_k_max 13
_diffrn_reflns_limit_k_min -17
_diffrn_reflns_limit_l_max 17
_diffrn_reflns_limit_l_min -17
_diffrn_reflns_number 19983
_diffrn_reflns_theta_full 25.00
_diffrn_reflns_theta_max 29.61
_diffrn_reflns_theta_min 2.27
_diffrn_standards_number 0
_exptl_absorpt_coefficient_mu 0.086
_exptl_absorpt_correction_type none
_exptl_crystal_colour Colourless
_exptl_crystal_density_diffrn 1.332
_exptl_crystal_density_method 'not measured'
_exptl_crystal_description Block
_exptl_crystal_F_000 720
_exptl_crystal_size_max 0.30
_exptl_crystal_size_mid 0.25
_exptl_crystal_size_min 0.20
_refine_diff_density_max 0.264
_refine_diff_density_min -0.308
_refine_ls_extinction_method none
_refine_ls_goodness_of_fit_ref 1.029
_refine_ls_hydrogen_treatment constr
_refine_ls_matrix_type full
_refine_ls_number_parameters 236
_refine_ls_number_reflns 4684
_refine_ls_number_restraints 0
_refine_ls_restrained_S_all 1.029
_refine_ls_R_factor_all 0.1066
_refine_ls_R_factor_gt 0.0544
_refine_ls_shift/su_max 0.000
_refine_ls_shift/su_mean 0.000
_refine_ls_structure_factor_coef Fsqd
_refine_ls_weighting_details 'calc w=1/[\s^2^(Fo^2^)+(0.0917P)^2^] where P=(Fo^2^+2Fc^2^)/3'
_refine_ls_weighting_scheme calc
_refine_ls_wR_factor_gt 0.1384
_refine_ls_wR_factor_ref 0.1757
_reflns_number_gt 2767
_reflns_number_total 4684
_reflns_threshold_expression I>2\s(I)
_cod_data_source_file pv2398.cif
_cod_data_source_block I
_cod_original_sg_symbol_H-M 'P 21/c'
_cod_database_code 2229806
_cod_database_fobs_code 2229806

loop_
_symmetry_equiv_pos_as_xyz
'x, y, z'
'-x, y+1/2, -z+1/2'
'-x, -y, -z'
'x, -y-1/2, z-1/2'

loop_
_atom_site_type_symbol
_atom_site_label
_atom_site_fract_x
_atom_site_fract_y
_atom_site_fract_z
_atom_site_U_iso_or_equiv
_atom_site_adp_type
_atom_site_calc_flag
_atom_site_refinement_flags
_atom_site_occupancy
_atom_site_disorder_assembly
_atom_site_disorder_group
C C1 0.14265(14) 0.10109(13) 0.82608(15) 0.0435(4) Uani d . 1 . .
C C2 0.09651(16) 0.01485(15) 0.77009(18) 0.0565(5) Uani d . 1 . .
H H2 0.0678 0.0207 0.6981 0.068 Uiso calc R 1 . .
C C3 0.09339(19) -0.07866(16) 0.8210(2) 0.0711(7) Uani d . 1 . .
H H3 0.0634 -0.1364 0.7831 0.085 Uiso calc R 1 . .
C C4 0.1342(2) -0.08753(16) 0.9273(2) 0.0764(7) Uani d . 1 . .
H H4 0.1317 -0.1510 0.9619 0.092 Uiso calc R 1 . .
C C5 0.17889(19) -0.00189(15) 0.98249(19) 0.0634(5) Uani d . 1 . .
H H5 0.2053 -0.0082 1.0550 0.076 Uiso calc R 1 . .
C C6 0.18571(15) 0.09400(13) 0.93287(14) 0.0445(4) Uani d . 1 . .
C C7 0.23100(15) 0.18759(13) 0.99341(13) 0.0423(4) Uani d . 1 . .
H H7 0.1947 0.1897 1.0640 0.051 Uiso calc R 1 . .
C C8 0.20434(14) 0.28953(12) 0.93319(12) 0.0378(4) Uani d . 1 . .
C C9 0.22192(14) 0.27038(13) 0.81394(12) 0.0392(4) Uani d . 1 . .
H H9A 0.2069 0.3340 0.7741 0.047 Uiso calc R 1 . .
H H9B 0.3082 0.2492 0.8051 0.047 Uiso calc R 1 . .
C C10 0.30763(15) 0.36307(13) 0.98762(13) 0.0429(4) Uani d . 1 . .
H H10 0.2653 0.4150 1.0298 0.051 Uiso calc R 1 . .
C C11 0.4298(2) 0.12639(17) 1.08402(16) 0.0642(5) Uani d . 1 . .
H H11A 0.5172 0.1446 1.0957 0.096 Uiso calc R 1 . .
H H11B 0.4231 0.0572 1.0567 0.096 Uiso calc R 1 . .
H H11C 0.3896 0.1307 1.1509 0.096 Uiso calc R 1 . .
C C12 0.39286(14) 0.41856(12) 0.91194(13) 0.0401(4) Uani d . 1 . .
C C13 0.51461(16) 0.38596(14) 0.90491(16) 0.0503(4) Uani d . 1 . .
H H13 0.5434 0.3293 0.9452 0.060 Uiso calc R 1 . .
C C14 0.59706(16) 0.43657(15) 0.83792(19) 0.0583(5) Uani d . 1 . .
H H14 0.6797 0.4135 0.8349 0.070 Uiso calc R 1 . .
C C15 0.55729(17) 0.51739(15) 0.77876(18) 0.0571(5) Uani d . 1 . .
H H15 0.6122 0.5493 0.7338 0.069 Uiso calc R 1 . .
C C16 0.43293(16) 0.55539(13) 0.78330(15) 0.0478(4) Uani d . 1 . .
C C17 0.34944(14) 0.50587(12) 0.85222(14) 0.0407(4) Uani d . 1 . .
C C18 0.22757(16) 0.54867(14) 0.85861(17) 0.0520(5) Uani d . 1 . .
H H18 0.1719 0.5188 0.9043 0.062 Uiso calc R 1 . .
C C19 0.19061(18) 0.63210(15) 0.7997(2) 0.0651(6) Uani d . 1 . .
H H19 0.1107 0.6598 0.8066 0.078 Uiso calc R 1 . .
C C20 0.2715(2) 0.67751(17) 0.7281(2) 0.0702(6) Uani d . 1 . .
H H20 0.2438 0.7329 0.6854 0.084 Uiso calc R 1 . .
C C21 0.3899(2) 0.64047(16) 0.72136(19) 0.0632(5) Uani d . 1 . .
H H21 0.4437 0.6718 0.6750 0.076 Uiso calc R 1 . .
C C22 0.07561(16) 0.32612(14) 0.94773(14) 0.0465(4) Uani d . 1 . .
N N1 0.36917(13) 0.19627(11) 1.00702(11) 0.0466(4) Uani d . 1 . .
N N2 -0.02444(16) 0.35439(15) 0.95782(16) 0.0724(5) Uani d . 1 . .
O O1 0.13851(10) 0.19321(9) 0.77127(9) 0.0466(3) Uani d . 1 . .
O O2 0.37728(12) 0.29730(9) 1.05968(9) 0.0549(4) Uani d . 1 . .

loop_
_atom_site_aniso_label
_atom_site_aniso_U_11
_atom_site_aniso_U_22
_atom_site_aniso_U_33
_atom_site_aniso_U_12
_atom_site_aniso_U_13
_atom_site_aniso_U_23
C1 0.0362(8) 0.0388(10) 0.0562(10) -0.0010(7) 0.0092(7) -0.0039(8)
C2 0.0412(9) 0.0505(12) 0.0780(13) -0.0054(8) 0.0061(8) -0.0154(10)
C3 0.0565(12) 0.0434(13) 0.114(2) -0.0055(9) 0.0087(12) -0.0151(13)
C4 0.0777(14) 0.0374(12) 0.115(2) -0.0021(10) 0.0170(14) 0.0093(13)
C5 0.0695(12) 0.0467(12) 0.0752(14) 0.0013(10) 0.0127(10) 0.0105(10)
C6 0.0466(9) 0.0365(9) 0.0517(10) 0.0020(7) 0.0135(7) 0.0023(8)
C7 0.0519(9) 0.0399(10) 0.0359(8) 0.0053(7) 0.0096(6) 0.0038(7)
C8 0.0444(8) 0.0361(9) 0.0336(7) 0.0011(7) 0.0071(6) -0.0016(6)
C9 0.0431(8) 0.0393(9) 0.0354(8) -0.0055(7) 0.0042(6) -0.0016(7)
C10 0.0529(9) 0.0391(9) 0.0362(8) 0.0040(7) -0.0003(7) -0.0069(7)
C11 0.0750(13) 0.0671(14) 0.0495(10) 0.0200(11) -0.0032(9) 0.0119(10)
C12 0.0416(8) 0.0352(9) 0.0432(8) -0.0020(7) -0.0001(6) -0.0135(7)
C13 0.0460(9) 0.0395(10) 0.0642(11) 0.0005(8) -0.0052(8) -0.0161(9)
C14 0.0360(9) 0.0490(12) 0.0904(15) -0.0050(8) 0.0080(9) -0.0267(11)
C15 0.0482(10) 0.0473(11) 0.0779(14) -0.0165(9) 0.0190(9) -0.0205(10)
C16 0.0469(9) 0.0389(10) 0.0581(10) -0.0141(8) 0.0074(7) -0.0119(8)
C17 0.0406(8) 0.0335(9) 0.0481(9) -0.0050(7) 0.0029(7) -0.0130(7)
C18 0.0459(9) 0.0388(10) 0.0722(12) -0.0047(8) 0.0100(8) 0.0003(9)
C19 0.0521(11) 0.0408(11) 0.1023(18) 0.0000(9) 0.0031(10) 0.0085(11)
C20 0.0728(13) 0.0424(12) 0.0946(17) -0.0101(10) -0.0002(11) 0.0163(12)
C21 0.0678(12) 0.0468(12) 0.0761(14) -0.0185(10) 0.0128(10) 0.0061(10)
C22 0.0514(10) 0.0411(10) 0.0484(9) 0.0018(8) 0.0144(7) 0.0042(8)
N1 0.0569(8) 0.0431(8) 0.0391(7) 0.0073(7) -0.0033(6) -0.0012(6)
N2 0.0580(10) 0.0734(13) 0.0884(14) 0.0138(9) 0.0257(9) 0.0095(10)
O1 0.0499(7) 0.0446(7) 0.0446(6) -0.0111(5) -0.0027(5) -0.0023(5)
O2 0.0737(8) 0.0497(8) 0.0392(6) 0.0062(6) -0.0134(6) -0.0071(6)

loop_
_atom_type_symbol
_atom_type_description
_atom_type_scat_dispersion_real
_atom_type_scat_dispersion_imag
_atom_type_scat_source
C C 0.0033 0.0016 'International Tables Vol C Tables 4.2.6.8 and 6.1.1.4'
H H 0.0000 0.0000 'International Tables Vol C Tables 4.2.6.8 and 6.1.1.4'
N N 0.0061 0.0033 'International Tables Vol C Tables 4.2.6.8 and 6.1.1.4'
O O 0.0106 0.0060 'International Tables Vol C Tables 4.2.6.8 and 6.1.1.4'

loop_
_geom_angle_atom_site_label_1
_geom_angle_atom_site_label_2
_geom_angle_atom_site_label_3
_geom_angle_site_symmetry_1
_geom_angle_site_symmetry_3
_geom_angle
_geom_angle_publ_flag
O1 C1 C6 . . 122.21(16) ?
O1 C1 C2 . . 116.89(17) ?
C6 C1 C2 . . 120.85(18) ?
C3 C2 C1 . . 120.0(2) ?
C3 C2 H2 . . 120.0 ?
C1 C2 H2 . . 120.0 ?
C2 C3 C4 . . 120.3(2) ?
C2 C3 H3 . . 119.8 ?
C4 C3 H3 . . 119.8 ?
C3 C4 C5 . . 119.5(2) ?
C3 C4 H4 . . 120.3 ?
C5 C4 H4 . . 120.3 ?
C4 C5 C6 . . 121.8(2) ?
C4 C5 H5 . . 119.1 ?
C6 C5 H5 . . 119.1 ?
C1 C6 C5 . . 117.54(18) ?
C1 C6 C7 . . 120.50(15) ?
C5 C6 C7 . . 121.87(17) ?
N1 C7 C6 . . 114.07(13) ?
N1 C7 C8 . . 98.15(12) ?
C6 C7 C8 . . 114.28(14) ?
N1 C7 H7 . . 109.9 ?
C6 C7 H7 . . 109.9 ?
C8 C7 H7 . . 109.9 ?
C22 C8 C9 . . 110.13(13) ?
C22 C8 C7 . . 111.24(13) ?
C9 C8 C7 . . 107.62(13) ?
C22 C8 C10 . . 112.35(14) ?
C9 C8 C10 . . 113.02(13) ?
C7 C8 C10 . . 102.15(13) ?
O1 C9 C8 . . 111.48(12) ?
O1 C9 H9A . . 109.3 ?
C8 C9 H9A . . 109.3 ?
O1 C9 H9B . . 109.3 ?
C8 C9 H9B . . 109.3 ?
H9A C9 H9B . . 108.0 ?
O2 C10 C12 . . 111.60(14) ?
O2 C10 C8 . . 103.26(14) ?
C12 C10 C8 . . 116.47(13) ?
O2 C10 H10 . . 108.4 ?
C12 C10 H10 . . 108.4 ?
C8 C10 H10 . . 108.4 ?
N1 C11 H11A . . 109.5 ?
N1 C11 H11B . . 109.5 ?
H11A C11 H11B . . 109.5 ?
N1 C11 H11C . . 109.5 ?
H11A C11 H11C . . 109.5 ?
H11B C11 H11C . . 109.5 ?
C13 C12 C17 . . 119.45(16) ?
C13 C12 C10 . . 119.56(16) ?
C17 C12 C10 . . 120.94(14) ?
C12 C13 C14 . . 121.28(18) ?
C12 C13 H13 . . 119.4 ?
C14 C13 H13 . . 119.4 ?
C15 C14 C13 . . 120.33(17) ?
C15 C14 H14 . . 119.8 ?
C13 C14 H14 . . 119.8 ?
C14 C15 C16 . . 121.06(18) ?
C14 C15 H15 . . 119.5 ?
C16 C15 H15 . . 119.5 ?
C21 C16 C15 . . 121.58(17) ?
C21 C16 C17 . . 119.37(16) ?
C15 C16 C17 . . 119.05(18) ?
C12 C17 C18 . . 123.59(15) ?
C12 C17 C16 . . 118.78(15) ?
C18 C17 C16 . . 117.61(16) ?
C19 C18 C17 . . 121.28(17) ?
C19 C18 H18 . . 119.4 ?
C17 C18 H18 . . 119.4 ?
C18 C19 C20 . . 120.70(19) ?
C18 C19 H19 . . 119.7 ?
C20 C19 H19 . . 119.7 ?
C21 C20 C19 . . 119.9(2) ?
C21 C20 H20 . . 120.1 ?
C19 C20 H20 . . 120.1 ?
C20 C21 C16 . . 121.04(18) ?
C20 C21 H21 . . 119.5 ?
C16 C21 H21 . . 119.5 ?
N2 C22 C8 . . 179.3(2) ?
C11 N1 O2 . . 104.78(14) ?
C11 N1 C7 . . 115.42(15) ?
O2 N1 C7 . . 98.62(12) ?
C1 O1 C9 . . 115.41(13) ?
C10 O2 N1 . . 104.11(11) ?

loop_
_geom_bond_atom_site_label_1
_geom_bond_atom_site_label_2
_geom_bond_site_symmetry_2
_geom_bond_distance
_geom_bond_publ_flag
C1 O1 . 1.374(2) ?
C1 C6 . 1.379(3) ?
C1 C2 . 1.390(3) ?
C2 C3 . 1.369(3) ?
C2 H2 . 0.9300 ?
C3 C4 . 1.369(4) ?
C3 H3 . 0.9300 ?
C4 C5 . 1.374(3) ?
C4 H4 . 0.9300 ?
C5 C6 . 1.392(3) ?
C5 H5 . 0.9300 ?
C6 C7 . 1.491(2) ?
C7 N1 . 1.471(2) ?
C7 C8 . 1.537(2) ?
C7 H7 . 0.9800 ?
C8 C22 . 1.469(2) ?
C8 C9 . 1.525(2) ?
C8 C10 . 1.574(2) ?
C9 O1 . 1.4171(19) ?
C9 H9A . 0.9700 ?
C9 H9B . 0.9700 ?
C10 O2 . 1.411(2) ?
C10 C12 . 1.526(2) ?
C10 H10 . 0.9800 ?
C11 N1 . 1.440(2) ?
C11 H11A . 0.9600 ?
C11 H11B . 0.9600 ?
C11 H11C . 0.9600 ?
C12 C13 . 1.369(2) ?
C12 C17 . 1.415(2) ?
C13 C14 . 1.408(3) ?
C13 H13 . 0.9300 ?
C14 C15 . 1.333(3) ?
C14 H14 . 0.9300 ?
C15 C16 . 1.414(3) ?
C15 H15 . 0.9300 ?
C16 C21 . 1.405(3) ?
C16 C17 . 1.424(2) ?
C17 C18 . 1.415(2) ?
C18 C19 . 1.351(3) ?
C18 H18 . 0.9300 ?
C19 C20 . 1.405(3) ?
C19 H19 . 0.9300 ?
C20 C21 . 1.354(3) ?
C20 H20 . 0.9300 ?
C21 H21 . 0.9300 ?
C22 N2 . 1.139(2) ?
N1 O2 . 1.4647(19) ?

loop_
_geom_hbond_atom_site_label_D
_geom_hbond_atom_site_label_H
_geom_hbond_atom_site_label_A
_geom_hbond_site_symmetry_A
_geom_hbond_distance_DH
_geom_hbond_distance_HA
_geom_hbond_distance_DA
_geom_hbond_angle_DHA
C11 H11C Cg4 4_555 0.96 2.84 3.477(2) 125

loop_
_geom_torsion_atom_site_label_1
_geom_torsion_atom_site_label_2
_geom_torsion_atom_site_label_3
_geom_torsion_atom_site_label_4
_geom_torsion_site_symmetry_1
_geom_torsion_site_symmetry_2
_geom_torsion_site_symmetry_3
_geom_torsion_site_symmetry_4
_geom_torsion
_geom_torsion_publ_flag
O1 C1 C2 C3 . . . . -177.56(15) ?
C6 C1 C2 C3 . . . . 0.0(3) ?
C1 C2 C3 C4 . . . . 0.8(3) ?
C2 C3 C4 C5 . . . . -0.3(3) ?
C3 C4 C5 C6 . . . . -0.9(3) ?
O1 C1 C6 C5 . . . . 176.25(14) ?
C2 C1 C6 C5 . . . . -1.2(2) ?
O1 C1 C6 C7 . . . . -0.5(2) ?
C2 C1 C6 C7 . . . . -177.92(15) ?
C4 C5 C6 C1 . . . . 1.7(3) ?
C4 C5 C6 C7 . . . . 178.34(18) ?
C1 C6 C7 N1 . . . . -102.19(17) ?
C5 C6 C7 N1 . . . . 81.2(2) ?
C1 C6 C7 C8 . . . . 9.6(2) ?
C5 C6 C7 C8 . . . . -166.94(15) ?
N1 C7 C8 C22 . . . . -155.46(13) ?
C6 C7 C8 C22 . . . . 83.44(17) ?
N1 C7 C8 C9 . . . . 83.82(14) ?
C6 C7 C8 C9 . . . . -37.28(17) ?
N1 C7 C8 C10 . . . . -35.39(14) ?
C6 C7 C8 C10 . . . . -156.49(13) ?
C22 C8 C9 O1 . . . . -61.53(18) ?
C7 C8 C9 O1 . . . . 59.89(17) ?
C10 C8 C9 O1 . . . . 171.90(13) ?
C22 C8 C10 O2 . . . . 122.56(14) ?
C9 C8 C10 O2 . . . . -112.06(14) ?
C7 C8 C10 O2 . . . . 3.27(15) ?
C22 C8 C10 C12 . . . . -114.77(15) ?
C9 C8 C10 C12 . . . . 10.62(19) ?
C7 C8 C10 C12 . . . . 125.94(14) ?
O2 C10 C12 C13 . . . . 13.2(2) ?
C8 C10 C12 C13 . . . . -104.98(17) ?
O2 C10 C12 C17 . . . . -164.17(13) ?
C8 C10 C12 C17 . . . . 77.62(19) ?
C17 C12 C13 C14 . . . . -1.1(2) ?
C10 C12 C13 C14 . . . . -178.53(15) ?
C12 C13 C14 C15 . . . . -0.6(3) ?
C13 C14 C15 C16 . . . . 1.2(3) ?
C14 C15 C16 C21 . . . . -179.99(18) ?
C14 C15 C16 C17 . . . . -0.2(3) ?
C13 C12 C17 C18 . . . . -176.50(16) ?
C10 C12 C17 C18 . . . . 0.9(2) ?
C13 C12 C17 C16 . . . . 2.1(2) ?
C10 C12 C17 C16 . . . . 179.54(14) ?
C21 C16 C17 C12 . . . . 178.31(16) ?
C15 C16 C17 C12 . . . . -1.5(2) ?
C21 C16 C17 C18 . . . . -3.0(2) ?
C15 C16 C17 C18 . . . . 177.18(16) ?
C12 C17 C18 C19 . . . . -179.89(18) ?
C16 C17 C18 C19 . . . . 1.5(3) ?
C17 C18 C19 C20 . . . . 1.5(3) ?
C18 C19 C20 C21 . . . . -3.0(4) ?
C19 C20 C21 C16 . . . . 1.4(3) ?
C15 C16 C21 C20 . . . . -178.6(2) ?
C17 C16 C21 C20 . . . . 1.6(3) ?
C6 C7 N1 C11 . . . . -73.38(19) ?
C8 C7 N1 C11 . . . . 165.36(14) ?
C6 C7 N1 O2 . . . . 175.66(12) ?
C8 C7 N1 O2 . . . . 54.40(13) ?
C6 C1 O1 C9 . . . . 23.1(2) ?
C2 C1 O1 C9 . . . . -159.34(14) ?
C8 C9 O1 C1 . . . . -53.94(18) ?
C12 C10 O2 N1 . . . . -94.92(14) ?
C8 C10 O2 N1 . . . . 30.93(15) ?
C11 N1 O2 C10 . . . . -174.85(14) ?
C7 N1 O2 C10 . . . . -55.57(15) ?
